data_4084032
loop_
_publ_author_name
'Fecker, Ann Christin'
'Cr\(aciun, Bogdan-Florin'
'Freytag, Matthias'
'Jones, Peter G.'
'Walter, Marc D.'

_publ_section_title
;
 Synthesis and Coordination Chemistry of Pentadienyl Ligands Derived from
 (1R)-(&#x2212;)-Myrtenal
;
_journal_issue 14
_journal_name_full Organometallics
_journal_page_first 3792
_journal_paper_doi 10.1021/om500513m
_journal_volume 33
_journal_year 2014
_chemical_absolute_configuration ad
_chemical_formula_sum 'C19 H24 Zr'
_chemical_formula_weight 343.60
_chemical_name_systematic
; 
 ? 
;
_space_group_IT_number 19
_symmetry_cell_setting orthorhombic
_symmetry_space_group_name_Hall 'P 2ac 2ab'
_symmetry_space_group_name_H-M 'P 21 21 21'
_atom_sites_solution_hydrogens geom
_atom_sites_solution_primary direct
_atom_sites_solution_secondary difmap
_audit_creation_method SHELXL-97
_cell_angle_alpha 90.00
_cell_angle_beta 90.00
_cell_angle_gamma 90.00
_cell_formula_units_Z 4
_cell_length_a 10.4927(3)
_cell_length_b 10.9438(3)
_cell_length_c 13.6917(4)
_cell_measurement_reflns_used 19813
_cell_measurement_temperature 100(2)
_cell_measurement_theta_max 28.7570
_cell_measurement_theta_min 2.4470
_cell_volume 1572.22(8)
_computing_cell_refinement
; 
CrysAlisPro, Agilent Technologies, 
Version 1.171.36.28 (release 01-02-2013 CrysAlis171 .NET) 
(compiled Feb  1 2013,16:14:44)  
;
_computing_data_collection
; 
CrysAlisPro, Agilent Technologies, 
Version 1.171.36.28 (release 01-02-2013 CrysAlis171 .NET) 
(compiled Feb  1 2013,16:14:44)  
;
_computing_data_reduction
; 
CrysAlisPro, Agilent Technologies, 
Version 1.171.36.28 (release 01-02-2013 CrysAlis171 .NET) 
(compiled Feb  1 2013,16:14:44)  
;
_computing_molecular_graphics 'Bruker XP'
_computing_publication_material SHELXL-97
_computing_structure_refinement 'SHELXL-97 (Sheldrick, 1997)'
_computing_structure_solution 'SHELXS-97 (Sheldrick, 1990)'
_diffrn_ambient_temperature 100(2)
_diffrn_detector_area_resol_mean 16.1419
_diffrn_measured_fraction_theta_full 0.998
_diffrn_measured_fraction_theta_max 0.980
_diffrn_measurement_device_type 'Oxford Diffraction Xcalibur, Eos'
_diffrn_measurement_method '\w scans'
_diffrn_radiation_monochromator graphite
_diffrn_radiation_source 'Enhance (Mo) X-ray Source'
_diffrn_radiation_type 'Mo K\a'
_diffrn_radiation_wavelength 0.71073
_diffrn_reflns_av_R_equivalents 0.0671
_diffrn_reflns_av_sigmaI/netI 0.0299
_diffrn_reflns_limit_h_max 14
_diffrn_reflns_limit_h_min -15
_diffrn_reflns_limit_k_max 15
_diffrn_reflns_limit_k_min -15
_diffrn_reflns_limit_l_max 19
_diffrn_reflns_limit_l_min -19
_diffrn_reflns_number 85804
_diffrn_reflns_theta_full 30.50
_diffrn_reflns_theta_max 30.94
_diffrn_reflns_theta_min 2.38
_exptl_absorpt_coefficient_mu 0.688
_exptl_absorpt_correction_T_max 1.00000
_exptl_absorpt_correction_T_min 0.98341
_exptl_absorpt_correction_type multi-scan
_exptl_absorpt_process_details
; 
CrysAlisPro, Agilent Technologies, 
Version 1.171.36.28 (release 01-02-2013 CrysAlis171 .NET) 
(compiled Feb  1 2013,16:14:44)  
;
_exptl_crystal_colour 'dark red'
_exptl_crystal_density_diffrn 1.452
_exptl_crystal_density_method 'not measured'
_exptl_crystal_description block
_exptl_crystal_F_000 712
_exptl_crystal_size_max 0.15
_exptl_crystal_size_mid 0.15
_exptl_crystal_size_min 0.10
_refine_diff_density_max 0.369
_refine_diff_density_min -0.309
_refine_diff_density_rms 0.064
_refine_ls_abs_structure_details 'Flack H D (1983), Acta Cryst. A39, 876-881'
_refine_ls_abs_structure_Flack -0.04(3)
_refine_ls_extinction_method none
_refine_ls_goodness_of_fit_ref 1.067
_refine_ls_hydrogen_treatment mixed
_refine_ls_matrix_type full
_refine_ls_number_parameters 232
_refine_ls_number_reflns 4820
_refine_ls_number_restraints 75
_refine_ls_restrained_S_all 1.064
_refine_ls_R_factor_all 0.0288
_refine_ls_R_factor_gt 0.0233
_refine_ls_shift/su_max 0.001
_refine_ls_shift/su_mean 0.000
_refine_ls_structure_factor_coef Fsqd
_refine_ls_weighting_details 'calc w=1/[\s^2^(Fo^2^)+(0.0193P)^2^+0.2791P] where P=(Fo^2^+2Fc^2^)/3'
_refine_ls_weighting_scheme calc
_refine_ls_wR_factor_gt 0.0449
_refine_ls_wR_factor_ref 0.0467
_reflns_number_gt 4494
_reflns_number_total 4820
_reflns_threshold_expression >2sigma(I)
_cod_data_source_file om500513m_si_002.cif
_cod_data_source_block ann44
_cod_depositor_comments 'Adding full bibliography for 4084030--4084036.cif.'
_cod_database_code 4084032

loop_
_symmetry_equiv_pos_as_xyz
'x, y, z'
'-x+1/2, -y, z+1/2'
'-x, y+1/2, -z+1/2'
'x+1/2, -y+1/2, -z'

loop_
_atom_site_label
_atom_site_type_symbol
_atom_site_fract_x
_atom_site_fract_y
_atom_site_fract_z
_atom_site_U_iso_or_equiv
_atom_site_adp_type
_atom_site_occupancy
_atom_site_symmetry_multiplicity
_atom_site_calc_flag
_atom_site_refinement_flags
_atom_site_disorder_assembly
_atom_site_disorder_group
Zr Zr 0.359320(13) 0.306657(13) 0.151999(11) 0.01533(4) Uani 1 1 d . . .
C1 C 0.19561(18) 0.44842(18) 0.06771(14) 0.0253(4) Uani 1 1 d . A .
H1A H 0.216(2) 0.4884(19) 0.0134(15) 0.027(5) Uiso 1 1 d . . .
H1B H 0.134(2) 0.3878(19) 0.0584(15) 0.034(5) Uiso 1 1 d . . .
C2 C 0.23184(14) 0.49702(14) 0.15631(15) 0.0207(3) Uani 1 1 d . A .
H2 H 0.2796(18) 0.5677(17) 0.1543(16) 0.028(5) Uiso 1 1 d . . .
C3 C 0.22809(15) 0.44100(14) 0.24990(12) 0.0168(3) Uani 1 1 d . A .
H3 H 0.2682(18) 0.4892(19) 0.3013(14) 0.022(5) Uiso 1 1 d . . .
C4 C 0.17804(13) 0.32334(14) 0.27500(11) 0.0135(3) Uani 1 1 d . A .
C5 C 0.13271(16) 0.23537(13) 0.21105(11) 0.0142(3) Uani 1 1 d . A .
H5 H 0.1018(17) 0.2535(16) 0.1509(15) 0.020(4) Uiso 1 1 d . . .
C6 C 0.08722(16) 0.11412(14) 0.25188(11) 0.0180(3) Uani 1 1 d . . .
H6A H 0.1354 0.0468 0.2208 0.022 Uiso 1 1 calc R A .
H6B H -0.0041 0.1030 0.2361 0.022 Uiso 1 1 calc R . .
C7 C 0.10525(14) 0.10825(14) 0.36234(12) 0.0177(3) Uani 1 1 d . A .
H7 H 0.0786 0.0300 0.3941 0.021 Uiso 1 1 calc R . .
C8 C 0.24227(15) 0.15107(15) 0.38510(12) 0.0182(3) Uani 1 1 d . . .
H8A H 0.3051 0.1318 0.3334 0.022 Uiso 1 1 calc R A .
H8B H 0.2738 0.1266 0.4504 0.022 Uiso 1 1 calc R . .
C9 C 0.18833(15) 0.28278(14) 0.38041(11) 0.0147(3) Uani 1 1 d . A .
H9 H 0.2275 0.3430 0.4264 0.018 Uiso 1 1 calc R . .
C10 C 0.05720(15) 0.22739(14) 0.41292(11) 0.0168(3) Uani 1 1 d . . .
C11 C -0.06471(15) 0.28878(15) 0.37700(12) 0.0210(3) Uani 1 1 d . A .
H11A H -0.0638 0.2928 0.3055 0.031 Uiso 1 1 calc R . .
H11B H -0.0699 0.3717 0.4038 0.031 Uiso 1 1 calc R . .
H11C H -0.1387 0.2413 0.3986 0.031 Uiso 1 1 calc R . .
C12 C 0.04942(17) 0.21488(17) 0.52429(11) 0.0252(4) Uani 1 1 d . A .
H12A H 0.0326 0.2951 0.5533 0.038 Uiso 1 1 calc R . .
H12B H 0.1303 0.1830 0.5493 0.038 Uiso 1 1 calc R . .
H12C H -0.0197 0.1586 0.5414 0.038 Uiso 1 1 calc R . .
C13 C 0.4924(4) 0.3374(3) 0.0172(3) 0.0355(9) Uani 0.820(8) 1 d PDU A 1
H13 H 0.5032 0.4009 -0.0294 0.043 Uiso 0.820(8) 1 calc PR A 1
C14 C 0.5701(3) 0.3467(3) 0.1022(3) 0.0337(9) Uani 0.820(8) 1 d PDU A 1
H14 H 0.6251 0.4156 0.1052 0.040 Uiso 0.820(8) 1 calc PR A 1
C15 C 0.5753(2) 0.2660(4) 0.1825(2) 0.0302(9) Uani 0.820(8) 1 d PDU A 1
H15 H 0.6295 0.2905 0.2345 0.036 Uiso 0.820(8) 1 calc PR A 1
C16 C 0.5112(3) 0.1537(4) 0.19623(19) 0.0275(7) Uani 0.820(8) 1 d PDU A 1
H16 H 0.5338 0.1095 0.2534 0.033 Uiso 0.820(8) 1 calc PR A 1
C17 C 0.4185(3) 0.0988(2) 0.1366(2) 0.0250(7) Uani 0.820(8) 1 d PDU A 1
H17 H 0.3852 0.0236 0.1601 0.030 Uiso 0.820(8) 1 calc PR A 1
C18 C 0.3671(3) 0.1399(3) 0.0457(3) 0.0244(7) Uani 0.820(8) 1 d PDU A 1
H18 H 0.3026 0.0899 0.0179 0.029 Uiso 0.820(8) 1 calc PR A 1
C19 C 0.4000(5) 0.2456(5) -0.0082(3) 0.0313(9) Uani 0.820(8) 1 d PDU A 1
H19 H 0.3560 0.2573 -0.0681 0.038 Uiso 0.820(8) 1 calc PR A 1
C13' C 0.5441(11) 0.3757(11) 0.0633(10) 0.019(2) Uiso 0.180(8) 1 d PDU A 2
H13' H 0.5846 0.4513 0.0492 0.022 Uiso 0.180(8) 1 calc PR A 2
C14' C 0.5790(11) 0.3190(13) 0.1509(10) 0.018(2) Uiso 0.180(8) 1 d PDU A 2
H14' H 0.6336 0.3656 0.1918 0.022 Uiso 0.180(8) 1 calc PR A 2
C15' C 0.5455(12) 0.2038(14) 0.1875(8) 0.018(2) Uiso 0.180(8) 1 d PDU A 2
H15' H 0.5883 0.1805 0.2457 0.022 Uiso 0.180(8) 1 calc PR A 2
C16' C 0.4592(14) 0.1183(11) 0.1518(10) 0.020(3) Uiso 0.180(8) 1 d PDU A 2
H16' H 0.4493 0.0462 0.1897 0.024 Uiso 0.180(8) 1 calc PR A 2
C17' C 0.3860(15) 0.1254(13) 0.0680(12) 0.019(3) Uiso 0.180(8) 1 d PDU A 2
H17' H 0.3297 0.0590 0.0562 0.023 Uiso 0.180(8) 1 calc PR A 2
C18' C 0.386(2) 0.2199(19) -0.0020(15) 0.021(4) Uiso 0.180(8) 1 d PDU A 2
H18' H 0.3294 0.2064 -0.0554 0.025 Uiso 0.180(8) 1 calc PR A 2
C19' C 0.4547(13) 0.3329(14) -0.0071(10) 0.023(3) Uiso 0.180(8) 1 d PDU A 2
H19' H 0.4395 0.3836 -0.0622 0.027 Uiso 0.180(8) 1 calc PR A 2

loop_
_atom_site_aniso_label
_atom_site_aniso_U_11
_atom_site_aniso_U_22
_atom_site_aniso_U_33
_atom_site_aniso_U_23
_atom_site_aniso_U_13
_atom_site_aniso_U_12
Zr 0.01247(6) 0.01687(6) 0.01665(6) -0.00255(6) 0.00275(6) 0.00054(6)
C1 0.0239(9) 0.0252(10) 0.0266(10) 0.0138(8) 0.0003(8) -0.0003(7)
C2 0.0166(7) 0.0126(7) 0.0328(9) 0.0045(8) 0.0043(8) 0.0005(5)
C3 0.0145(7) 0.0130(7) 0.0230(8) -0.0033(7) 0.0039(6) 0.0003(6)
C4 0.0098(6) 0.0146(8) 0.0163(7) -0.0012(6) 0.0030(5) -0.0001(5)
C5 0.0143(6) 0.0155(7) 0.0126(6) -0.0004(5) 0.0004(6) -0.0009(6)
C6 0.0222(8) 0.0149(7) 0.0167(7) -0.0008(6) -0.0019(6) -0.0056(6)
C7 0.0209(8) 0.0151(7) 0.0170(8) 0.0020(6) -0.0005(6) -0.0035(5)
C8 0.0190(8) 0.0206(8) 0.0151(7) 0.0013(6) -0.0019(6) 0.0003(6)
C9 0.0152(6) 0.0157(8) 0.0132(7) -0.0029(5) -0.0001(5) -0.0021(5)
C10 0.0179(7) 0.0180(8) 0.0146(7) 0.0005(6) 0.0012(6) -0.0029(6)
C11 0.0179(7) 0.0240(9) 0.0210(7) 0.0001(6) 0.0042(6) -0.0029(7)
C12 0.0272(9) 0.0333(11) 0.0149(8) 0.0005(7) 0.0040(6) -0.0030(7)
C13 0.041(2) 0.0320(16) 0.0339(19) 0.0009(13) 0.0263(17) 0.0012(14)
C14 0.0208(13) 0.0340(16) 0.046(2) -0.0115(16) 0.0191(14) -0.0088(12)
C15 0.0110(10) 0.046(2) 0.0336(16) -0.0170(17) -0.0002(10) 0.0035(11)
C16 0.0185(12) 0.0333(18) 0.0306(13) -0.0012(12) 0.0005(10) 0.0139(12)
C17 0.0197(13) 0.0185(11) 0.0369(17) -0.0077(10) 0.0033(12) 0.0046(10)
C18 0.0204(12) 0.0304(14) 0.0224(15) -0.0130(12) -0.0042(12) 0.0048(12)
C19 0.040(2) 0.038(3) 0.0159(13) -0.0033(14) 0.0074(12) 0.0101(18)

loop_
_atom_type_symbol
_atom_type_description
_atom_type_scat_dispersion_real
_atom_type_scat_dispersion_imag
_atom_type_scat_source
C C 0.0033 0.0016 'International Tables Vol C Tables 4.2.6.8 and 6.1.1.4'
H H 0.0000 0.0000 'International Tables Vol C Tables 4.2.6.8 and 6.1.1.4'
Zr Zr -2.9673 0.5597 'International Tables Vol C Tables 4.2.6.8 and 6.1.1.4'

loop_
_geom_angle_atom_site_label_1
_geom_angle_atom_site_label_2
_geom_angle_atom_site_label_3
_geom_angle
C15' Zr C14' 35.3(3)
C15' Zr C17' 65.4(4)
C14' Zr C17' 85.8(4)
C15' Zr C16' 35.0(3)
C14' Zr C16' 66.4(4)
C17' Zr C16' 34.8(3)
C15' Zr C18' 83.8(6)
C14' Zr C18' 84.3(6)
C17' Zr C18' 35.4(4)
C16' Zr C18' 65.3(6)
C15' Zr C19 84.4(3)
C14' Zr C19 80.1(3)
C17' Zr C19 42.6(4)
C16' Zr C19 70.2(4)
C18' Zr C19 8.1(5)
C15' Zr C18 73.8(3)
C14' Zr C18 90.4(3)
C17' Zr C18 9.8(3)
C16' Zr C18 44.5(4)
C18' Zr C18 27.5(4)
C19 Zr C18 35.29(13)
C15' Zr C13 74.4(3)
C14' Zr C13 52.4(3)
C17' Zr C13 70.0(4)
C16' Zr C13 81.8(3)
C18' Zr C13 43.4(4)
C19 Zr C13 35.89(14)
C18 Zr C13 66.42(11)
C15' Zr C15 18.6(3)
C14' Zr C15 17.9(3)
C17' Zr C15 79.0(4)
C16' Zr C15 52.7(3)
C18' Zr C15 88.3(6)
C19 Zr C15 86.34(13)
C18 Zr C15 85.94(11)
C13 Zr C15 65.85(12)
C15' Zr C14 49.9(4)
C14' Zr C14 18.2(3)
C17' Zr C14 84.4(4)
C16' Zr C14 74.9(3)
C18' Zr C14 72.7(5)
C19 Zr C14 67.00(14)
C18 Zr C14 86.13(10)
C13 Zr C14 35.32(12)
C15 Zr C14 34.92(11)
C15' Zr C17 47.8(4)
C14' Zr C17 78.1(3)
C17' Zr C17 25.7(3)
C16' Zr C17 12.7(3)
C18' Zr C17 59.8(5)
C19 Zr C17 65.99(13)
C18 Zr C17 35.38(11)
C13 Zr C17 84.92(9)
C15 Zr C17 65.20(11)
C14 Zr C17 84.66(10)
C15' Zr C16 16.2(4)
C14' Zr C16 51.4(3)
C17' Zr C16 56.2(3)
C16' Zr C16 22.1(3)
C18' Zr C16 82.3(5)
C19 Zr C16 85.15(13)
C18 Zr C16 65.62(11)
C13 Zr C16 84.39(11)
C15 Zr C16 34.72(10)
C14 Zr C16 65.00(11)
C17 Zr C16 34.35(9)
C15' Zr C13' 65.0(4)
C14' Zr C13' 34.4(3)
C17' Zr C13' 85.5(5)
C16' Zr C13' 85.1(4)
C18' Zr C13' 64.9(5)
C19 Zr C13' 57.9(3)
C18 Zr C13' 84.4(3)
C13 Zr C13' 22.6(3)
C15 Zr C13' 51.1(3)
C14 Zr C13' 16.3(3)
C17 Zr C13' 92.6(3)
C16 Zr C13' 79.1(3)
C15' Zr C19' 84.1(4)
C14' Zr C19' 64.8(4)
C17' Zr C19' 66.6(5)
C16' Zr C19' 85.3(4)
C18' Zr C19' 35.2(4)
C19 Zr C19' 27.1(4)
C18 Zr C19' 61.1(4)
C13 Zr C19' 12.4(3)
C15 Zr C19' 77.5(3)
C14 Zr C19' 47.8(3)
C17 Zr C19' 85.7(4)
C16 Zr C19' 92.1(3)
C13' Zr C19' 34.3(3)
C15' Zr C3 131.4(3)
C14' Zr C3 122.4(3)
C17' Zr C3 150.1(4)
C16' Zr C3 143.1(3)
C18' Zr C3 144.7(6)
C19 Zr C3 143.07(13)
C18 Zr C3 147.12(9)
C13 Zr C3 133.60(8)
C15 Zr C3 124.48(7)
C14 Zr C3 125.56(7)
C17 Zr C3 141.48(7)
C16 Zr C3 131.67(7)
C13' Zr C3 123.1(3)
C19' Zr C3 131.6(3)
C15' Zr C2 149.7(4)
C14' Zr C2 119.4(4)
C17' Zr C2 143.1(4)
C16' Zr C2 174.1(4)
C18' Zr C2 115.4(5)
C19 Zr C2 111.25(13)
C18 Zr C2 133.71(11)
C13 Zr C2 102.74(9)
C15 Zr C2 132.59(11)
C14 Zr C2 110.94(10)
C17 Zr C2 162.20(10)
C16 Zr C2 160.66(9)
C13' Zr C2 100.5(3)
C19' Zr C2 98.3(3)
C3 Zr C2 33.72(6)
C15' Zr C4 121.9(3)
C14' Zr C4 138.2(3)
C17' Zr C4 118.8(4)
C16' Zr C4 113.8(3)
C18' Zr C4 135.7(5)
C19 Zr C4 141.18(13)
C18 Zr C4 119.60(8)
C13 Zr C4 163.23(10)
C15 Zr C4 128.10(9)
C14 Zr C4 151.54(9)
C17 Zr C4 108.87(7)
C16 Zr C4 112.38(8)
C13' Zr C4 155.8(3)
C19' Zr C4 153.8(3)
C3 Zr C4 33.40(5)
C2 Zr C4 61.35(5)
C15' Zr C1 161.7(4)
C14' Zr C1 128.7(4)
C17' Zr C1 111.9(4)
C16' Zr C1 146.6(4)
C18' Zr C1 85.3(5)
C19 Zr C1 82.76(13)
C18 Zr C1 102.35(11)
C13 Zr C1 87.62(12)
C15 Zr C1 146.55(13)
C14 Zr C1 112.51(13)
C17 Zr C1 135.31(10)
C16 Zr C1 167.52(8)
C13' Zr C1 97.0(3)
C19' Zr C1 78.5(3)
C3 Zr C1 60.31(6)
C2 Zr C1 31.49(6)
C4 Zr C1 75.88(5)
C15' Zr C5 123.8(4)
C14' Zr C5 157.2(4)
C17' Zr C5 90.5(4)
C16' Zr C5 98.4(3)
C18' Zr C5 105.3(5)
C19 Zr C5 111.70(13)
C18 Zr C5 89.50(8)
C13 Zr C5 145.62(13)
C15 Zr C5 139.66(13)
C14 Zr C5 173.28(10)
C17 Zr C5 88.82(8)
C16 Zr C5 108.50(11)
C13' Zr C5 167.3(3)
C19' Zr C5 133.4(3)
C3 Zr C5 59.69(5)
C2 Zr C5 75.75(5)
C4 Zr C5 31.00(5)
C1 Zr C5 73.42(5)
C2 C1 Zr 69.85(10)
C1 C2 C3 128.29(15)
C1 C2 Zr 78.66(10)
C3 C2 Zr 70.95(9)
C2 C3 C4 127.91(15)
C2 C3 Zr 75.34(9)
C4 C3 Zr 78.19(9)
C5 C4 C3 126.78(14)
C5 C4 C9 115.04(13)
C3 C4 C9 117.79(14)
C5 C4 Zr 77.80(9)
C3 C4 Zr 68.41(8)
C9 C4 Zr 123.79(10)
C4 C5 C6 118.87(13)
C4 C5 Zr 71.20(9)
C6 C5 Zr 131.09(11)
C5 C6 C7 111.29(13)
C6 C7 C8 107.62(13)
C6 C7 C10 111.39(13)
C8 C7 C10 87.58(12)
C7 C8 C9 86.20(12)
C4 C9 C8 109.77(12)
C4 C9 C10 108.75(12)
C8 C9 C10 87.09(11)
C11 C10 C12 108.37(14)
C11 C10 C7 119.71(13)
C12 C10 C7 112.58(14)
C11 C10 C9 118.28(12)
C12 C10 C9 111.32(13)
C7 C10 C9 85.04(11)
C14 C13 C19 129.3(3)
C14 C13 Zr 73.00(15)
C19 C13 Zr 71.8(2)
C15 C14 C13 127.8(2)
C15 C14 Zr 72.21(13)
C13 C14 Zr 71.68(15)
C14 C15 C16 129.0(2)
C14 C15 Zr 72.87(14)
C16 C15 Zr 74.25(13)
C17 C16 C15 128.6(2)
C17 C16 Zr 71.99(13)
C15 C16 Zr 71.03(13)
C16 C17 C18 129.2(2)
C16 C17 Zr 73.66(13)
C18 C17 Zr 71.10(14)
C19 C18 C17 128.2(3)
C19 C18 Zr 72.2(2)
C17 C18 Zr 73.52(15)
C18 C19 C13 127.6(4)
C18 C19 Zr 72.5(2)
C13 C19 Zr 72.3(2)
C14' C13' C19' 127.4(11)
C14' C13' Zr 68.9(7)
C19' C13' Zr 73.0(8)
C13' C14' C15' 129.8(10)
C13' C14' Zr 76.7(7)
C15' C14' Zr 72.2(7)
C16' C15' C14' 130.1(10)
C16' C15' Zr 72.7(6)
C14' C15' Zr 72.4(6)
C17' C16' C15' 128.0(10)
C17' C16' Zr 72.5(8)
C15' C16' Zr 72.2(6)
C16' C17' C18' 127.3(13)
C16' C17' Zr 72.7(8)
C18' C17' Zr 73.0(12)
C17' C18' C19' 131.6(15)
C17' C18' Zr 71.6(11)
C19' C18' Zr 75.7(11)
C13' C19' C18' 125.7(13)
C13' C19' Zr 72.6(7)
C18' C19' Zr 69.2(12)

loop_
_geom_bond_atom_site_label_1
_geom_bond_atom_site_label_2
_geom_bond_distance
Zr C15' 2.306(11)
Zr C14' 2.309(11)
Zr C17' 2.311(16)
Zr C16' 2.313(11)
Zr C18' 2.33(2)
Zr C19 2.332(4)
Zr C18 2.336(3)
Zr C13 2.338(3)
Zr C15 2.347(2)
Zr C14 2.356(2)
Zr C17 2.368(2)
Zr C16 2.389(2)
Zr C13' 2.409(11)
Zr C19' 2.414(14)
Zr C3 2.4196(15)
Zr C2 2.4765(15)
Zr C4 2.5471(14)
Zr C1 2.5864(19)
Zr C5 2.6298(16)
C1 C2 1.378(3)
C2 C3 1.421(2)
C3 C4 1.432(2)
C4 C5 1.386(2)
C4 C9 1.514(2)
C5 C6 1.517(2)
C6 C7 1.526(2)
C7 C8 1.544(2)
C7 C10 1.560(2)
C8 C9 1.550(2)
C9 C10 1.568(2)
C10 C11 1.526(2)
C10 C12 1.533(2)
C13 C14 1.424(5)
C13 C19 1.439(5)
C14 C15 1.411(4)
C15 C16 1.414(4)
C16 C17 1.405(4)
C17 C18 1.429(4)
C18 C19 1.415(5)
C13' C14' 1.400(12)
C13' C19' 1.424(12)
C14' C15' 1.400(12)
C15' C16' 1.391(13)
C16' C17' 1.384(13)
C17' C18' 1.410(15)
C18' C19' 1.435(15)

loop_
_geom_torsion_atom_site_label_1
_geom_torsion_atom_site_label_2
_geom_torsion_atom_site_label_3
_geom_torsion_atom_site_label_4
_geom_torsion
C15' Zr C1 C2 -109.0(11)
C14' Zr C1 C2 -84.0(4)
C17' Zr C1 C2 173.3(4)
C16' Zr C1 C2 169.5(6)
C18' Zr C1 C2 -162.8(4)
C19 Zr C1 C2 -155.06(16)
C18 Zr C1 C2 175.40(12)
C13 Zr C1 C2 -119.36(14)
C15 Zr C1 C2 -83.07(16)
C14 Zr C1 C2 -93.68(13)
C17 Zr C1 C2 160.32(12)
C16 Zr C1 C2 -169.6(5)
C13' Zr C1 C2 -98.8(3)
C19' Zr C1 C2 -127.9(4)
C3 Zr C1 C2 25.55(10)
C4 Zr C1 C2 57.61(10)
C5 Zr C1 C2 89.68(10)
Zr C1 C2 C3 -54.37(16)
C15' Zr C2 C1 144.0(7)
C14' Zr C2 C1 117.1(4)
C17' Zr C2 C1 -10.4(7)
C16' Zr C2 C1 -76(4)
C18' Zr C2 C1 19.0(5)
C19 Zr C2 C1 26.67(17)
C18 Zr C2 C1 -6.22(17)
C13 Zr C2 C1 63.22(16)
C15 Zr C2 C1 132.00(15)
C14 Zr C2 C1 99.21(16)
C17 Zr C2 C1 -50.8(3)
C16 Zr C2 C1 173.2(3)
C13' Zr C2 C1 86.1(4)
C19' Zr C2 C1 51.4(3)
C3 Zr C2 C1 -137.55(15)
C4 Zr C2 C1 -111.08(11)
C5 Zr C2 C1 -81.42(10)
C15' Zr C2 C3 -78.5(7)
C14' Zr C2 C3 -105.4(4)
C17' Zr C2 C3 127.2(6)
C16' Zr C2 C3 62(4)
C18' Zr C2 C3 156.6(5)
C19 Zr C2 C3 164.22(16)
C18 Zr C2 C3 131.34(14)
C13 Zr C2 C3 -159.23(15)
C15 Zr C2 C3 -90.45(16)
C14 Zr C2 C3 -123.24(15)
C17 Zr C2 C3 86.8(3)
C16 Zr C2 C3 -49.2(3)
C13' Zr C2 C3 -136.3(4)
C19' Zr C2 C3 -171.1(3)
C4 Zr C2 C3 26.47(9)
C1 Zr C2 C3 137.55(15)
C5 Zr C2 C3 56.13(9)
C1 C2 C3 C4 -4.4(3)
Zr C2 C3 C4 -61.84(15)
C1 C2 C3 Zr 57.47(17)
C15' Zr C3 C2 138.7(6)
C14' Zr C3 C2 95.4(5)
C17' Zr C3 C2 -106.5(7)
C16' Zr C3 C2 -171.3(7)
C18' Zr C3 C2 -38.5(7)
C19 Zr C3 C2 -25.0(3)
C18 Zr C3 C2 -88.6(2)
C13 Zr C3 C2 28.5(2)
C15 Zr C3 C2 116.73(18)
C14 Zr C3 C2 73.77(19)
C17 Zr C3 C2 -150.66(17)
C16 Zr C3 C2 160.38(16)
C13' Zr C3 C2 54.2(4)
C19' Zr C3 C2 11.8(4)
C4 Zr C3 C2 -134.71(14)
C1 Zr C3 C2 -23.95(9)
C5 Zr C3 C2 -111.24(11)
C15' Zr C3 C4 -86.6(6)
C14' Zr C3 C4 -129.9(5)
C17' Zr C3 C4 28.2(8)
C16' Zr C3 C4 -36.6(7)
C18' Zr C3 C4 96.2(7)
C19 Zr C3 C4 109.8(2)
C18 Zr C3 C4 46.1(2)
C13 Zr C3 C4 163.24(19)
C15 Zr C3 C4 -108.56(17)
C14 Zr C3 C4 -151.52(18)
C17 Zr C3 C4 -15.9(2)
C16 Zr C3 C4 -64.91(18)
C13' Zr C3 C4 -171.1(4)
C19' Zr C3 C4 146.6(4)
C2 Zr C3 C4 134.71(14)
C1 Zr C3 C4 110.76(11)
C5 Zr C3 C4 23.47(8)
C2 C3 C4 C5 6.0(3)
Zr C3 C4 C5 -54.58(16)
C2 C3 C4 C9 178.49(15)
Zr C3 C4 C9 117.87(12)
C2 C3 C4 Zr 60.62(15)
C15' Zr C4 C5 -103.7(5)
C14' Zr C4 C5 -145.5(6)
C17' Zr C4 C5 -26.3(4)
C16' Zr C4 C5 -64.9(4)
C18' Zr C4 C5 13.4(7)
C19 Zr C4 C5 22.5(2)
C18 Zr C4 C5 -15.14(16)
C13 Zr C4 C5 91.8(4)
C15 Zr C4 C5 -125.14(17)
C14 Zr C4 C5 -167.4(3)
C17 Zr C4 C5 -52.31(14)
C16 Zr C4 C5 -88.91(14)
C13' Zr C4 C5 156.5(8)
C19' Zr C4 C5 68.8(8)
C3 Zr C4 C5 138.11(14)
C2 Zr C4 C5 111.39(10)
C1 Zr C4 C5 81.22(10)
C15' Zr C4 C3 118.2(5)
C14' Zr C4 C3 76.4(6)
C17' Zr C4 C3 -164.4(4)
C16' Zr C4 C3 157.0(4)
C18' Zr C4 C3 -124.7(7)
C19 Zr C4 C3 -115.6(2)
C18 Zr C4 C3 -153.25(14)
C13 Zr C4 C3 -46.3(4)
C15 Zr C4 C3 96.76(17)
C14 Zr C4 C3 54.5(3)
C17 Zr C4 C3 169.58(13)
C16 Zr C4 C3 132.98(14)
C13' Zr C4 C3 18.4(8)
C19' Zr C4 C3 -69.3(8)
C2 Zr C4 C3 -26.71(10)
C1 Zr C4 C3 -56.89(10)
C5 Zr C4 C3 -138.11(14)
C15' Zr C4 C9 8.4(5)
C14' Zr C4 C9 -33.4(6)
C17' Zr C4 C9 85.8(4)
C16' Zr C4 C9 47.2(4)
C18' Zr C4 C9 125.5(7)
C19 Zr C4 C9 134.7(2)
C18 Zr C4 C9 96.97(17)
C13 Zr C4 C9 -156.1(4)
C15 Zr C4 C9 -13.0(2)
C14 Zr C4 C9 -55.3(3)
C17 Zr C4 C9 59.79(16)
C16 Zr C4 C9 23.19(17)
C13' Zr C4 C9 -91.4(8)
C19' Zr C4 C9 -179.0(8)
C3 Zr C4 C9 -109.79(16)
C2 Zr C4 C9 -136.50(14)
C1 Zr C4 C9 -166.68(13)
C5 Zr C4 C9 112.11(16)
C3 C4 C5 C6 178.07(15)
C9 C4 C5 C6 5.4(2)
Zr C4 C5 C6 127.24(14)
C3 C4 C5 Zr 50.83(14)
C9 C4 C5 Zr -121.80(12)
C15' Zr C5 C4 96.9(4)
C14' Zr C5 C4 77.0(7)
C17' Zr C5 C4 157.1(4)
C16' Zr C5 C4 123.1(4)
C18' Zr C5 C4 -170.3(5)
C19 Zr C5 C4 -165.01(15)
C18 Zr C5 C4 166.87(14)
C13 Zr C5 C4 -149.28(15)
C15 Zr C5 C4 83.75(14)
C14 Zr C5 C4 117.5(10)
C17 Zr C5 C4 131.50(12)
C16 Zr C5 C4 102.86(11)
C13' Zr C5 C4 -131.9(13)
C19' Zr C5 C4 -145.5(5)
C3 Zr C5 C4 -25.20(9)
C2 Zr C5 C4 -57.46(10)
C1 Zr C5 C4 -90.08(10)
C15' Zr C5 C6 -15.4(4)
C14' Zr C5 C6 -35.3(7)
C17' Zr C5 C6 44.8(4)
C16' Zr C5 C6 10.8(4)
C18' Zr C5 C6 77.3(5)
C19 Zr C5 C6 82.66(18)
C18 Zr C5 C6 54.54(17)
C13 Zr C5 C6 98.38(19)
C15 Zr C5 C6 -28.58(18)
C14 Zr C5 C6 5.1(10)
C17 Zr C5 C6 19.16(15)
C16 Zr C5 C6 -9.47(16)
C13' Zr C5 C6 115.8(13)
C19' Zr C5 C6 102.2(5)
C3 Zr C5 C6 -137.53(15)
C2 Zr C5 C6 -169.80(14)
C4 Zr C5 C6 -112.33(17)
C1 Zr C5 C6 157.59(14)
C4 C5 C6 C7 -2.3(2)
Zr C5 C6 C7 87.26(16)
C5 C6 C7 C8 -48.01(18)
C5 C6 C7 C10 46.40(18)
C6 C7 C8 C9 83.63(14)
C10 C7 C8 C9 -28.06(11)
C5 C4 C9 C8 41.58(18)
C3 C4 C9 C8 -131.75(14)
Zr C4 C9 C8 -50.25(16)
C5 C4 C9 C10 -52.15(17)
C3 C4 C9 C10 134.52(13)
Zr C4 C9 C10 -143.98(10)
C7 C8 C9 C4 -80.97(13)
C7 C8 C9 C10 27.92(11)
C6 C7 C10 C11 39.64(19)
C8 C7 C10 C11 147.63(14)
C6 C7 C10 C12 168.72(14)
C8 C7 C10 C12 -83.29(15)
C6 C7 C10 C9 -80.23(13)
C8 C7 C10 C9 27.76(11)
C4 C9 C10 C11 -38.97(18)
C8 C9 C10 C11 -148.87(14)
C4 C9 C10 C12 -165.42(13)
C8 C9 C10 C12 84.67(15)
C4 C9 C10 C7 82.25(13)
C8 C9 C10 C7 -27.65(11)
C15' Zr C13 C14 -40.5(4)
C14' Zr C13 C14 -9.1(4)
C17' Zr C13 C14 -109.5(4)
C16' Zr C13 C14 -75.5(4)
C18' Zr C13 C14 -138.1(8)
C19 Zr C13 C14 -142.9(3)
C18 Zr C13 C14 -119.2(2)
C15 Zr C13 C14 -22.87(16)
C17 Zr C13 C14 -87.93(18)
C16 Zr C13 C14 -53.43(17)
C13' Zr C13 C14 21.5(7)
C19' Zr C13 C14 178.8(19)
C3 Zr C13 C14 92.58(19)
C2 Zr C13 C14 108.35(17)
C4 Zr C13 C14 125.9(3)
C1 Zr C13 C14 136.18(18)
C5 Zr C13 C14 -168.34(17)
C15' Zr C13 C19 102.4(4)
C14' Zr C13 C19 133.8(5)
C17' Zr C13 C19 33.4(4)
C16' Zr C13 C19 67.4(4)
C18' Zr C13 C19 4.8(9)
C18 Zr C13 C19 23.7(2)
C15 Zr C13 C19 120.0(3)
C14 Zr C13 C19 142.9(3)
C17 Zr C13 C19 55.0(3)
C16 Zr C13 C19 89.5(3)
C13' Zr C13 C19 164.4(8)
C19' Zr C13 C19 -38.3(18)
C3 Zr C13 C19 -124.5(2)
C2 Zr C13 C19 -108.8(3)
C4 Zr C13 C19 -91.2(4)
C1 Zr C13 C19 -80.9(3)
C5 Zr C13 C19 -25.4(3)
C19 C13 C14 C15 0.6(5)
Zr C13 C14 C15 48.3(2)
C19 C13 C14 Zr -47.8(4)
C15' Zr C14 C15 -16.5(4)
C14' Zr C14 C15 14.7(10)
C17' Zr C14 C15 -78.8(4)
C16' Zr C14 C15 -44.7(4)
C18' Zr C14 C15 -113.0(5)
C19 Zr C14 C15 -119.1(2)
C18 Zr C14 C15 -88.44(18)
C13 Zr C14 C15 -141.7(2)
C17 Zr C14 C15 -52.98(17)
C16 Zr C14 C15 -23.59(15)
C13' Zr C14 C15 -171.8(11)
C19' Zr C14 C15 -142.1(5)
C3 Zr C14 C15 101.06(15)
C2 Zr C14 C15 135.85(15)
C4 Zr C14 C15 67.6(2)
C1 Zr C14 C15 169.79(16)
C5 Zr C14 C15 -38.9(11)
C15' Zr C14 C13 125.3(4)
C14' Zr C14 C13 156.5(10)
C17' Zr C14 C13 62.9(4)
C16' Zr C14 C13 97.1(4)
C18' Zr C14 C13 28.7(5)
C19 Zr C14 C13 22.6(2)
C18 Zr C14 C13 53.27(19)
C15 Zr C14 C13 141.7(2)
C17 Zr C14 C13 88.74(18)
C16 Zr C14 C13 118.13(18)
C13' Zr C14 C13 -30.1(11)
C19' Zr C14 C13 -0.3(6)
C3 Zr C14 C13 -117.23(16)
C2 Zr C14 C13 -82.43(17)
C4 Zr C14 C13 -150.64(19)
C1 Zr C14 C13 -48.50(18)
C5 Zr C14 C13 102.8(10)
C13 C14 C15 C16 3.9(4)
Zr C14 C15 C16 52.0(2)
C13 C14 C15 Zr -48.1(2)
C15' Zr C15 C14 137.1(9)
C14' Zr C15 C14 -15.0(10)
C17' Zr C15 C14 96.0(4)
C16' Zr C15 C14 121.4(4)
C18' Zr C15 C14 61.6(4)
C19 Zr C15 C14 53.69(19)
C18 Zr C15 C14 89.06(17)
C13 Zr C15 C14 23.12(15)
C17 Zr C15 C14 118.87(17)
C16 Zr C15 C14 140.5(2)
C13' Zr C15 C14 2.9(4)
C19' Zr C15 C14 27.8(4)
C3 Zr C15 C14 -104.40(14)
C2 Zr C15 C14 -62.07(17)
C4 Zr C15 C14 -145.94(13)
C1 Zr C15 C14 -17.3(2)
C5 Zr C15 C14 173.48(14)
C15' Zr C15 C16 -3.3(9)
C14' Zr C15 C16 -155.5(10)
C17' Zr C15 C16 -44.5(4)
C16' Zr C15 C16 -19.0(4)
C18' Zr C15 C16 -78.9(4)
C19 Zr C15 C16 -86.77(18)
C18 Zr C15 C16 -51.39(16)
C13 Zr C15 C16 -117.34(16)
C14 Zr C15 C16 -140.5(2)
C17 Zr C15 C16 -21.58(14)
C13' Zr C15 C16 -137.5(4)
C19' Zr C15 C16 -112.7(4)
C3 Zr C15 C16 115.15(14)
C2 Zr C15 C16 157.48(13)
C4 Zr C15 C16 73.61(16)
C1 Zr C15 C16 -157.74(16)
C5 Zr C15 C16 33.03(18)
C14 C15 C16 C17 -5.4(4)
Zr C15 C16 C17 46.1(2)
C14 C15 C16 Zr -51.5(2)
C15' Zr C16 C17 -139.9(11)
C14' Zr C16 C17 -134.3(4)
C17' Zr C16 C17 -19.5(5)
C16' Zr C16 C17 -7.3(9)
C18' Zr C16 C17 -45.5(5)
C19 Zr C16 C17 -53.15(18)
C18 Zr C16 C17 -22.57(15)
C13 Zr C16 C17 -89.19(17)
C15 Zr C16 C17 -143.7(2)
C14 Zr C16 C17 -120.01(17)
C13' Zr C16 C17 -111.4(3)
C19' Zr C16 C17 -79.4(4)
C3 Zr C16 C17 123.63(14)
C2 Zr C16 C17 157.9(2)
C4 Zr C16 C17 91.01(15)
C1 Zr C16 C17 -38.7(6)
C5 Zr C16 C17 58.12(15)
C15' Zr C16 C15 3.8(10)
C14' Zr C16 C15 9.4(4)
C17' Zr C16 C15 124.2(5)
C16' Zr C16 C15 136.4(9)
C18' Zr C16 C15 98.2(5)
C19 Zr C16 C15 90.57(18)
C18 Zr C16 C15 121.15(17)
C13 Zr C16 C15 54.53(16)
C14 Zr C16 C15 23.71(14)
C17 Zr C16 C15 143.7(2)
C13' Zr C16 C15 32.4(3)
C19' Zr C16 C15 64.3(3)
C3 Zr C16 C15 -92.64(15)
C2 Zr C16 C15 -58.4(3)
C4 Zr C16 C15 -125.27(13)
C1 Zr C16 C15 105.0(6)
C5 Zr C16 C15 -158.16(13)
C15 C16 C17 C18 1.8(4)
Zr C16 C17 C18 47.5(2)
C15 C16 C17 Zr -45.8(2)
C15' Zr C17 C16 14.0(4)
C14' Zr C17 C16 34.9(4)
C17' Zr C17 C16 140.2(9)
C16' Zr C17 C16 12.6(15)
C18' Zr C17 C16 125.1(6)
C19 Zr C17 C16 119.2(2)
C18 Zr C17 C16 142.9(2)
C13 Zr C17 C16 87.50(17)
C15 Zr C17 C16 21.79(14)
C14 Zr C17 C16 52.02(16)
C13' Zr C17 C16 66.3(3)
C19' Zr C17 C16 99.9(3)
C3 Zr C17 C16 -93.09(17)
C2 Zr C17 C16 -155.9(2)
C4 Zr C17 C16 -102.29(15)
C1 Zr C17 C16 168.91(15)
C5 Zr C17 C16 -126.35(16)
C15' Zr C17 C18 -128.8(4)
C14' Zr C17 C18 -108.0(4)
C17' Zr C17 C18 -2.7(10)
C16' Zr C17 C18 -130.3(16)
C18' Zr C17 C18 -17.7(6)
C19 Zr C17 C18 -23.7(2)
C13 Zr C17 C18 -55.36(19)
C15 Zr C17 C18 -121.07(18)
C14 Zr C17 C18 -90.84(18)
C16 Zr C17 C18 -142.9(2)
C13' Zr C17 C18 -76.6(4)
C19' Zr C17 C18 -42.9(3)
C3 Zr C17 C18 124.05(17)
C2 Zr C17 C18 61.2(3)
C4 Zr C17 C18 114.85(17)
C1 Zr C17 C18 26.1(2)
C5 Zr C17 C18 90.80(18)
C16 C17 C18 C19 1.9(5)
Zr C17 C18 C19 50.3(4)
C16 C17 C18 Zr -48.4(2)
C15' Zr C18 C19 -103.7(4)
C14' Zr C18 C19 -72.1(5)
C17' Zr C18 C19 -134(3)
C16' Zr C18 C19 -126.8(5)
C18' Zr C18 C19 4.7(13)
C13 Zr C18 C19 -24.0(2)
C15 Zr C18 C19 -89.4(3)
C14 Zr C18 C19 -54.4(3)
C17 Zr C18 C19 -140.6(3)
C16 Zr C18 C19 -118.7(3)
C13' Zr C18 C19 -38.1(4)
C19' Zr C18 C19 -11.5(4)
C3 Zr C18 C19 111.3(3)
C2 Zr C18 C19 61.1(3)
C4 Zr C18 C19 138.4(2)
C1 Zr C18 C19 57.8(3)
C5 Zr C18 C19 130.7(3)
C15' Zr C18 C17 36.9(4)
C14' Zr C18 C17 68.5(4)
C17' Zr C18 C17 7(2)
C16' Zr C18 C17 13.8(5)
C18' Zr C18 C17 145.3(12)
C19 Zr C18 C17 140.6(3)
C13 Zr C18 C17 116.6(2)
C15 Zr C18 C17 51.22(17)
C14 Zr C18 C17 86.22(18)
C16 Zr C18 C17 21.97(15)
C13' Zr C18 C17 102.5(3)
C19' Zr C18 C17 129.1(4)
C3 Zr C18 C17 -108.1(2)
C2 Zr C18 C17 -158.25(14)
C4 Zr C18 C17 -80.94(18)
C1 Zr C18 C17 -161.57(17)
C5 Zr C18 C17 -88.67(18)
C17 C18 C19 C13 -0.9(7)
Zr C18 C19 C13 49.9(4)
C17 C18 C19 Zr -50.8(3)
C14 C13 C19 C18 -1.8(7)
Zr C13 C19 C18 -50.0(4)
C14 C13 C19 Zr 48.2(3)
C15' Zr C19 C18 69.6(4)
C14' Zr C19 C18 105.0(4)
C17' Zr C19 C18 10.5(6)
C16' Zr C19 C18 36.7(4)
C18' Zr C19 C18 -15(5)
C13 Zr C19 C18 140.5(4)
C15 Zr C19 C18 88.1(3)
C14 Zr C19 C18 118.2(3)
C17 Zr C19 C18 23.7(2)
C16 Zr C19 C18 53.3(2)
C13' Zr C19 C18 133.5(4)
C19' Zr C19 C18 157.5(8)
C3 Zr C19 C18 -122.7(2)
C2 Zr C19 C18 -137.2(2)
C4 Zr C19 C18 -66.9(3)
C1 Zr C19 C18 -123.5(3)
C5 Zr C19 C18 -54.7(3)
C15' Zr C19 C13 -70.9(4)
C14' Zr C19 C13 -35.5(4)
C17' Zr C19 C13 -130.0(6)
C16' Zr C19 C13 -103.8(4)
C18' Zr C19 C13 -156(5)
C18 Zr C19 C13 -140.5(4)
C15 Zr C19 C13 -52.3(2)
C14 Zr C19 C13 -22.3(2)
C17 Zr C19 C13 -116.8(3)
C16 Zr C19 C13 -87.1(2)
C13' Zr C19 C13 -7.0(3)
C19' Zr C19 C13 17.0(7)
C3 Zr C19 C13 96.9(3)
C2 Zr C19 C13 82.3(3)
C4 Zr C19 C13 152.60(18)
C1 Zr C19 C13 96.0(3)
C5 Zr C19 C13 164.9(2)
C15' Zr C13' C14' -24.2(7)
C17' Zr C13' C14' -89.1(7)
C16' Zr C13' C14' -54.2(7)
C18' Zr C13' C14' -119.2(9)
C19 Zr C13' C14' -123.8(8)
C18 Zr C13' C14' -98.9(7)
C13 Zr C13' C14' -134.5(11)
C15 Zr C13' C14' -9.6(6)
C14 Zr C13' C14' -3.6(8)
C17 Zr C13' C14' -64.4(7)
C16 Zr C13' C14' -32.7(7)
C19' Zr C13' C14' -143.0(11)
C3 Zr C13' C14' 100.4(7)
C2 Zr C13' C14' 127.6(7)
C4 Zr C13' C14' 88.4(9)
C1 Zr C13' C14' 159.3(7)
C5 Zr C13' C14' -160.6(10)
C15' Zr C13' C19' 118.8(8)
C14' Zr C13' C19' 143.0(11)
C17' Zr C13' C19' 53.8(8)
C16' Zr C13' C19' 88.8(8)
C18' Zr C13' C19' 23.8(8)
C19 Zr C13' C19' 19.2(7)
C18 Zr C13' C19' 44.1(7)
C13 Zr C13' C19' 8.5(8)
C15 Zr C13' C19' 133.4(8)
C14 Zr C13' C19' 139.4(14)
C17 Zr C13' C19' 78.5(7)
C16 Zr C13' C19' 110.3(7)
C3 Zr C13' C19' -116.6(7)
C2 Zr C13' C19' -89.4(7)
C4 Zr C13' C19' -128.6(8)
C1 Zr C13' C19' -57.7(7)
C5 Zr C13' C19' -17.7(17)
C19' C13' C14' C15' 6(2)
Zr C13' C14' C15' 52.8(13)
C19' C13' C14' Zr -46.4(13)
C15' Zr C14' C13' 140.0(11)
C17' Zr C14' C13' 88.1(7)
C16' Zr C14' C13' 118.2(8)
C18' Zr C14' C13' 52.6(8)
C19 Zr C14' C13' 45.6(7)
C18 Zr C14' C13' 79.5(7)
C13 Zr C14' C13' 20.2(6)
C15 Zr C14' C13' 154.9(14)
C14 Zr C14' C13' 3.2(7)
C17 Zr C14' C13' 112.9(7)
C16 Zr C14' C13' 137.3(8)
C19' Zr C14' C13' 22.1(7)
C3 Zr C14' C13' -102.6(7)
C2 Zr C14' C13' -63.3(7)
C4 Zr C14' C13' -142.0(6)
C1 Zr C14' C13' -26.7(9)
C5 Zr C14' C13' 169.2(6)
C17' Zr C14' C15' -51.8(7)
C16' Zr C14' C15' -21.8(6)
C18' Zr C14' C15' -87.3(8)
C19 Zr C14' C15' -94.4(7)
C18 Zr C14' C15' -60.4(7)
C13 Zr C14' C15' -119.8(7)
C15 Zr C14' C15' 14.9(7)
C14 Zr C14' C15' -136.7(13)
C17 Zr C14' C15' -27.0(6)
C16 Zr C14' C15' -2.7(5)
C13' Zr C14' C15' -140.0(11)
C19' Zr C14' C15' -117.9(8)
C3 Zr C14' C15' 117.4(6)
C2 Zr C14' C15' 156.7(6)
C4 Zr C14' C15' 78.0(8)
C1 Zr C14' C15' -166.7(5)
C5 Zr C14' C15' 29.2(12)
C13' C14' C15' C16' -7(2)
Zr C14' C15' C16' 47.7(13)
C13' C14' C15' Zr -54.5(13)
C14' Zr C15' C16' -143.6(10)
C17' Zr C15' C16' -23.2(7)
C18' Zr C15' C16' -54.8(7)
C19 Zr C15' C16' -62.9(7)
C18 Zr C15' C16' -28.6(6)
C13 Zr C15' C16' -98.0(7)
C15 Zr C15' C16' -158.0(13)
C14 Zr C15' C16' -127.4(8)
C17 Zr C15' C16' -0.6(6)
C16 Zr C15' C16' 28.8(9)
C13' Zr C15' C16' -120.0(7)
C19' Zr C15' C16' -90.2(7)
C3 Zr C15' C16' 126.9(6)
C2 Zr C15' C16' 173.4(6)
C4 Zr C15' C16' 86.5(7)
C1 Zr C15' C16' -108.8(14)
C5 Zr C15' C16' 49.5(7)
C17' Zr C15' C14' 120.4(8)
C16' Zr C15' C14' 143.6(10)
C18' Zr C15' C14' 88.8(8)
C19 Zr C15' C14' 80.7(7)
C18 Zr C15' C14' 115.0(7)
C13 Zr C15' C14' 45.6(6)
C15 Zr C15' C14' -14.4(7)
C14 Zr C15' C14' 16.2(5)
C17 Zr C15' C14' 143.1(8)
C16 Zr C15' C14' 172.5(15)
C13' Zr C15' C14' 23.7(7)
C19' Zr C15' C14' 53.5(7)
C3 Zr C15' C14' -89.5(7)
C2 Zr C15' C14' -43.0(10)
C4 Zr C15' C14' -129.8(6)
C1 Zr C15' C14' 34.9(16)
C5 Zr C15' C14' -166.8(6)
C14' C15' C16' C17' 2(2)
Zr C15' C16' C17' 49.4(14)
C14' C15' C16' Zr -47.6(13)
C15' Zr C16' C17' -141.1(11)
C14' Zr C16' C17' -119.1(9)
C18' Zr C16' C17' -24.5(9)
C19 Zr C16' C17' -31.5(7)
C18 Zr C16' C17' -2.1(8)
C13 Zr C16' C17' -66.6(8)
C15 Zr C16' C17' -132.5(9)
C14 Zr C16' C17' -102.1(8)
C17 Zr C16' C17' 37.0(15)
C16 Zr C16' C17' -162.1(13)
C13' Zr C16' C17' -89.1(8)
C19' Zr C16' C17' -54.6(8)
C3 Zr C16' C17' 127.8(8)
C2 Zr C16' C17' 73(4)
C4 Zr C16' C17' 106.7(8)
C1 Zr C16' C17' 6.1(12)
C5 Zr C16' C17' 78.6(8)
C14' Zr C16' C15' 22.0(6)
C17' Zr C16' C15' 141.1(11)
C18' Zr C16' C15' 116.6(8)
C19 Zr C16' C15' 109.6(7)
C18 Zr C16' C15' 139.0(8)
C13 Zr C16' C15' 74.5(7)
C15 Zr C16' C15' 8.6(5)
C14 Zr C16' C15' 39.0(6)
C17 Zr C16' C15' 178(2)
C16 Zr C16' C15' -21.0(7)
C13' Zr C16' C15' 52.0(7)
C19' Zr C16' C15' 86.5(7)
C3 Zr C16' C15' -91.1(7)
C2 Zr C16' C15' -146(3)
C4 Zr C16' C15' -112.2(6)
C1 Zr C16' C15' 147.2(7)
C5 Zr C16' C15' -140.3(7)
C15' C16' C17' C18' 2(3)
Zr C16' C17' C18' 51(2)
C15' C16' C17' Zr -49.3(13)
C15' Zr C17' C16' 23.4(7)
C14' Zr C17' C16' 53.4(8)
C18' Zr C17' C16' 139.4(14)
C19 Zr C17' C16' 133.3(10)
C18 Zr C17' C16' 171(3)
C13 Zr C17' C16' 104.8(8)
C15 Zr C17' C16' 36.7(7)
C14 Zr C17' C16' 71.6(8)
C17 Zr C17' C16' -17.8(7)
C16 Zr C17' C16' 8.0(6)
C13' Zr C17' C16' 87.9(8)
C19' Zr C17' C16' 117.7(8)
C3 Zr C17' C16' -108.2(8)
C2 Zr C17' C16' -170.6(6)
C4 Zr C17' C16' -90.9(8)
C1 Zr C17' C16' -176.4(7)
C5 Zr C17' C16' -104.1(8)
C15' Zr C17' C18' -116.1(11)
C14' Zr C17' C18' -86.1(11)
C16' Zr C17' C18' -139.4(14)
C19 Zr C17' C18' -6.1(11)
C18 Zr C17' C18' 32(2)
C13 Zr C17' C18' -34.6(10)
C15 Zr C17' C18' -102.8(11)
C14 Zr C17' C18' -67.9(10)
C17 Zr C17' C18' -157.2(16)
C16 Zr C17' C18' -131.4(12)
C13' Zr C17' C18' -51.5(11)
C19' Zr C17' C18' -21.8(10)
C3 Zr C17' C18' 112.4(11)
C2 Zr C17' C18' 50.0(13)
C4 Zr C17' C18' 129.6(10)
C1 Zr C17' C18' 44.2(11)
C5 Zr C17' C18' 116.4(11)
C16' C17' C18' C19' -1(4)
Zr C17' C18' C19' 50(3)
C16' C17' C18' Zr -51.3(19)
C15' Zr C18' C17' 55.2(10)
C14' Zr C18' C17' 90.7(10)
C16' Zr C18' C17' 24.1(9)
C19 Zr C18' C17' 149(5)
C18 Zr C18' C17' -11.2(8)
C13 Zr C18' C17' 129.0(14)
C15 Zr C18' C17' 73.3(10)
C14 Zr C18' C17' 105.1(11)
C17 Zr C18' C17' 11.2(8)
C16 Zr C18' C17' 39.0(10)
C13' Zr C18' C17' 120.5(11)
C19' Zr C18' C17' 143.8(17)
C3 Zr C18' C17' -126.9(9)
C2 Zr C18' C17' -149.4(9)
C4 Zr C18' C17' -75.3(13)
C1 Zr C18' C17' -139.6(10)
C5 Zr C18' C17' -68.2(11)
C15' Zr C18' C19' -88.6(10)
C14' Zr C18' C19' -53.0(10)
C17' Zr C18' C19' -143.8(17)
C16' Zr C18' C19' -119.7(11)
C19 Zr C18' C19' 6(4)
C18 Zr C18' C19' -155.0(19)
C13 Zr C18' C19' -14.8(6)
C15 Zr C18' C19' -70.5(10)
C14 Zr C18' C19' -38.7(9)
C17 Zr C18' C19' -132.6(12)
C16 Zr C18' C19' -104.8(10)
C13' Zr C18' C19' -23.3(8)
C3 Zr C18' C19' 89.3(12)
C2 Zr C18' C19' 66.8(11)
C4 Zr C18' C19' 140.9(7)
C1 Zr C18' C19' 76.7(10)
C5 Zr C18' C19' 148.0(9)
C14' C13' C19' C18' -2(3)
Zr C13' C19' C18' -46.9(19)
C14' C13' C19' Zr 45.0(13)
C17' C18' C19' C13' 0(4)
Zr C18' C19' C13' 48.2(17)
C17' C18' C19' Zr -49(3)
C15' Zr C19' C13' -53.0(7)
C14' Zr C19' C13' -22.1(7)
C17' Zr C19' C13' -118.7(8)
C16' Zr C19' C13' -88.2(7)
C18' Zr C19' C13' -140.6(14)
C19 Zr C19' C13' -142.3(12)
C18 Zr C19' C13' -127.7(8)
C13 Zr C19' C13' -15.2(14)
C15 Zr C19' C13' -35.4(6)
C14 Zr C19' C13' -14.3(5)
C17 Zr C19' C13' -101.0(7)
C16 Zr C19' C13' -67.2(7)
C3 Zr C19' C13' 89.9(7)
C2 Zr C19' C13' 96.5(7)
C4 Zr C19' C13' 133.3(6)
C1 Zr C19' C13' 121.1(8)
C5 Zr C19' C13' 174.7(5)
C15' Zr C19' C18' 87.6(11)
C14' Zr C19' C18' 118.5(12)
C17' Zr C19' C18' 21.9(11)
C16' Zr C19' C18' 52.4(11)
C19 Zr C19' C18' -1.7(12)
C18 Zr C19' C18' 12.9(10)
C13 Zr C19' C18' 125(2)
C15 Zr C19' C18' 105.2(11)
C14 Zr C19' C18' 126.3(12)
C17 Zr C19' C18' 39.7(11)
C16 Zr C19' C18' 73.4(11)
C13' Zr C19' C18' 140.6(14)
C3 Zr C19' C18' -129.5(10)
C2 Zr C19' C18' -122.9(11)
C4 Zr C19' C18' -86.1(13)
C1 Zr C19' C18' -98.3(11)
C5 Zr C19' C18' -44.7(12)
